data_2230957
loop_
_publ_author_name
'Jin, Shou-Wen'
'Chen, Bing-Xia'
'Ge, Yu-Shuang'
'Yin, Hua-Bing'
'Fang, Yu-Ping'

_publ_section_title
;
 Oxonium picrate
;
_journal_coeditor_code ZL2375
_journal_issue 7
_journal_name_full 'Acta Crystallographica Section E'
_journal_page_first o1694
_journal_paper_doi 10.1107/S1600536811022574
_journal_volume 67
_journal_year 2011
_chemical_formula_iupac 'H3 O + , C6 H2 N3 O7 -'
_chemical_formula_moiety 'H3 O +, C6 H2 N3 O7 -'
_chemical_formula_sum 'C6 H5 N3 O8'
_chemical_formula_weight 247.13
_chemical_name_common 'Oxonium picrate'
_chemical_name_systematic
;
Oxonium 2,4,6-trinitrophenolate
;
_space_group_IT_number 73
_symmetry_cell_setting orthorhombic
_symmetry_space_group_name_Hall '-I 2b 2c'
_symmetry_space_group_name_H-M 'I b c a'
_atom_sites_solution_hydrogens geom
_atom_sites_solution_primary direct
_atom_sites_solution_secondary difmap
_cell_angle_alpha 90.00
_cell_angle_beta 90.00
_cell_angle_gamma 90.00
_cell_formula_units_Z 8
_cell_length_a 7.1510(6)
_cell_length_b 19.80820(18)
_cell_length_c 13.50610(12)
_cell_measurement_reflns_used 1867
_cell_measurement_temperature 298(2)
_cell_measurement_theta_max 25.02
_cell_measurement_theta_min 1.47
_cell_volume 1913.12(16)
_computing_cell_refinement 'SAINT (Bruker, 2002)'
_computing_data_collection 'SMART (Bruker, 2002)'
_computing_data_reduction 'SAINT (Bruker, 2002)'
_computing_molecular_graphics 'SHELXTL (Sheldrick, 2008)'
_computing_publication_material 'SHELXTL (Sheldrick, 2008)'
_computing_structure_refinement 'SHELXL97 (Sheldrick, 2008)'
_computing_structure_solution 'SHELXS97 (Sheldrick, 2008)'
_diffrn_ambient_temperature 298(2)
_diffrn_measured_fraction_theta_full 0.998
_diffrn_measured_fraction_theta_max 0.998
_diffrn_measurement_device_type 'Bruker SMART CCD area-detector'
_diffrn_measurement_method '\f and \w'
_diffrn_radiation_monochromator graphite
_diffrn_radiation_source 'fine-focus sealed tube'
_diffrn_radiation_type MoK\a
_diffrn_radiation_wavelength 0.71073
_diffrn_reflns_av_R_equivalents 0.0443
_diffrn_reflns_av_sigmaI/netI 0.0328
_diffrn_reflns_limit_h_max 8
_diffrn_reflns_limit_h_min -8
_diffrn_reflns_limit_k_max 23
_diffrn_reflns_limit_k_min -22
_diffrn_reflns_limit_l_max 6
_diffrn_reflns_limit_l_min -16
_diffrn_reflns_number 3842
_diffrn_reflns_theta_full 25.02
_diffrn_reflns_theta_max 25.02
_diffrn_reflns_theta_min 2.06
_exptl_absorpt_coefficient_mu 0.163
_exptl_absorpt_correction_T_max 0.951
_exptl_absorpt_correction_T_min 0.936
_exptl_absorpt_correction_type multi-scan
_exptl_absorpt_process_details '(SADABS; Bruker, 2002)'
_exptl_crystal_colour yellow
_exptl_crystal_density_diffrn 1.716
_exptl_crystal_density_method 'not measured'
_exptl_crystal_description block
_exptl_crystal_F_000 1008
_exptl_crystal_size_max 0.45
_exptl_crystal_size_mid 0.34
_exptl_crystal_size_min 0.31
_refine_diff_density_max 0.214
_refine_diff_density_min -0.408
_refine_ls_extinction_coef 0.039(4)
_refine_ls_extinction_expression Fc^*^=kFc[1+0.001xFc^2^\l^3^/sin(2\q)]^-1/4^
_refine_ls_extinction_method 'SHELXL97 (Sheldrick, 2008)'
_refine_ls_goodness_of_fit_ref 1.115
_refine_ls_hydrogen_treatment mixed
_refine_ls_matrix_type full
_refine_ls_number_parameters 89
_refine_ls_number_reflns 848
_refine_ls_number_restraints 2
_refine_ls_restrained_S_all 1.142
_refine_ls_R_factor_all 0.0585
_refine_ls_R_factor_gt 0.0438
_refine_ls_shift/su_max 0.000
_refine_ls_shift/su_mean 0.000
_refine_ls_structure_factor_coef Fsqd
_refine_ls_weighting_details 'calc w = 1/[\s^2^(Fo^2^)+(0.0677P)^2^+3.1011P] where P=(Fo^2^+2Fc^2^)/3'
_refine_ls_weighting_scheme calc
_refine_ls_wR_factor_gt 0.1213
_refine_ls_wR_factor_ref 0.1400
_reflns_number_gt 654
_reflns_number_total 848
_reflns_threshold_expression I>2\s(I)
_cod_data_source_file zl2375.cif
_cod_data_source_block I
_cod_database_code 2230957
_cod_database_fobs_code 2230957

loop_
_symmetry_equiv_pos_as_xyz
'x, y, z'
'-x, -y+1/2, z'
'x, -y, -z+1/2'
'-x, y+1/2, -z+1/2'
'x+1/2, y+1/2, z+1/2'
'-x+1/2, -y+1, z+1/2'
'x+1/2, -y+1/2, -z+1'
'-x+1/2, y+1, -z+1'
'-x, -y, -z'
'x, y-1/2, -z'
'-x, y, z-1/2'
'x, -y-1/2, z-1/2'
'-x+1/2, -y+1/2, -z+1/2'
'x+1/2, y, -z+1/2'
'-x+1/2, y+1/2, z'
'x+1/2, -y, z'

loop_
_atom_site_type_symbol
_atom_site_label
_atom_site_fract_x
_atom_site_fract_y
_atom_site_fract_z
_atom_site_U_iso_or_equiv
_atom_site_adp_type
_atom_site_calc_flag
_atom_site_refinement_flags
_atom_site_occupancy
_atom_site_symmetry_multiplicity
_atom_site_disorder_assembly
_atom_site_disorder_group
N N1 0.3838(3) 0.11353(11) 0.17214(16) 0.0328(7) Uani d . 1 1 . .
N N2 0.2500 -0.09568(15) 0.0000 0.0361(8) Uani d S 1 2 . .
O O1 0.2500 0.18513(12) 0.0000 0.0369(8) Uani d S 1 2 . .
O O2 0.3327(3) 0.17048(10) 0.19325(15) 0.0502(7) Uani d . 1 1 . .
O O3 0.4947(3) 0.08131(11) 0.22328(15) 0.0497(7) Uani d . 1 1 . .
O O4 0.3100(4) -0.12491(10) 0.07276(19) 0.0630(8) Uani d . 1 1 . .
O O5 0.0000 0.2500 0.1338(2) 0.0489(9) Uani d SD 1 2 . .
H H5A 0.089(6) 0.233(3) 0.091(3) 0.073 Uiso d PD 0.75 1 . .
H H5B 0.052(7) 0.279(2) 0.177(3) 0.073 Uiso d PD 0.75 1 . .
C C1 0.2500 0.12179(17) 0.0000 0.0270(8) Uani d S 1 2 . .
C C2 0.3107(4) 0.08102(13) 0.08289(17) 0.0270(7) Uani d . 1 1 . .
C C3 0.3134(4) 0.01147(13) 0.08305(17) 0.0286(7) Uani d . 1 1 . .
H H3 0.3569 -0.0122 0.1378 0.034 Uiso calc R 1 1 . .
C C4 0.2500 -0.02233(17) 0.0000 0.0282(8) Uani d S 1 2 . .

loop_
_atom_site_aniso_label
_atom_site_aniso_U_11
_atom_site_aniso_U_22
_atom_site_aniso_U_33
_atom_site_aniso_U_12
_atom_site_aniso_U_13
_atom_site_aniso_U_23
N1 0.0376(14) 0.0358(13) 0.0250(12) -0.0067(10) -0.0014(10) 0.0001(9)
N2 0.0350(19) 0.0269(16) 0.046(2) 0.000 0.0059(15) 0.000
O1 0.0587(19) 0.0226(13) 0.0295(14) 0.000 0.0085(13) 0.000
O2 0.0748(17) 0.0372(12) 0.0387(12) 0.0047(10) -0.0128(11) -0.0126(9)
O3 0.0569(15) 0.0538(13) 0.0385(12) 0.0006(11) -0.0193(10) 0.0019(9)
O4 0.096(2) 0.0300(12) 0.0629(15) 0.0117(11) -0.0140(14) 0.0089(10)
O5 0.061(2) 0.0414(17) 0.0443(18) -0.0008(15) 0.000 0.000
C1 0.0273(19) 0.0275(18) 0.0260(18) 0.000 0.0050(14) 0.000
C2 0.0287(14) 0.0305(14) 0.0217(13) -0.0032(10) 0.0009(10) -0.0014(9)
C3 0.0279(14) 0.0303(14) 0.0275(13) 0.0010(11) -0.0001(11) 0.0051(10)
C4 0.0262(19) 0.0248(17) 0.0337(19) 0.000 0.0041(15) 0.000

loop_
_atom_type_symbol
_atom_type_description
_atom_type_scat_dispersion_real
_atom_type_scat_dispersion_imag
_atom_type_scat_source
C C 0.0033 0.0016 'International Tables Vol C Tables 4.2.6.8 and 6.1.1.4'
H H 0.0000 0.0000 'International Tables Vol C Tables 4.2.6.8 and 6.1.1.4'
N N 0.0061 0.0033 'International Tables Vol C Tables 4.2.6.8 and 6.1.1.4'
O O 0.0106 0.0060 'International Tables Vol C Tables 4.2.6.8 and 6.1.1.4'

loop_
_geom_angle_atom_site_label_1
_geom_angle_atom_site_label_2
_geom_angle_atom_site_label_3
_geom_angle_site_symmetry_1
_geom_angle_site_symmetry_3
_geom_angle
_geom_angle_publ_flag
O2 N1 O3 . . 122.8(2) ?
O2 N1 C2 . . 119.5(2) ?
O3 N1 C2 . . 117.7(2) ?
O4 N2 O4 . 8_544 123.3(3) ?
O4 N2 C4 . . 118.37(17) ?
O4 N2 C4 8_544 . 118.37(17) ?
H5A O5 H5B . . 111(5) ?
O1 C1 C2 . . 123.92(15) ?
O1 C1 C2 . 8_544 123.92(15) ?
C2 C1 C2 . 8_544 112.2(3) ?
C3 C2 C1 . . 124.3(2) ?
C3 C2 N1 . . 115.7(2) ?
C1 C2 N1 . . 119.9(2) ?
C2 C3 C4 . . 118.6(2) ?
C2 C3 H3 . . 120.7 ?
C4 C3 H3 . . 120.7 ?
C3 C4 C3 8_544 . 122.1(3) ?
C3 C4 N2 8_544 . 118.97(16) ?
C3 C4 N2 . . 118.97(16) ?

loop_
_geom_bond_atom_site_label_1
_geom_bond_atom_site_label_2
_geom_bond_site_symmetry_2
_geom_bond_distance
_geom_bond_publ_flag
N1 O2 . 1.220(3) ?
N1 O3 . 1.230(3) ?
N1 C2 . 1.463(3) ?
N2 O4 . 1.219(3) ?
N2 O4 8_544 1.219(3) ?
N2 C4 . 1.453(5) ?
O1 C1 . 1.255(4) ?
O5 H5A . 0.92(2) ?
O5 H5B . 0.91(2) ?
C1 C2 . 1.447(3) ?
C1 C2 8_544 1.447(3) ?
C2 C3 . 1.378(4) ?
C3 C4 . 1.383(3) ?
C3 H3 . 0.9300 ?
C4 C3 8_544 1.383(3) ?

loop_
_geom_hbond_atom_site_label_D
_geom_hbond_atom_site_label_H
_geom_hbond_atom_site_label_A
_geom_hbond_site_symmetry_A
_geom_hbond_distance_DH
_geom_hbond_distance_HA
_geom_hbond_distance_DA
_geom_hbond_angle_DHA
O5 H5B O2 13 0.91(2) 2.17(2) 3.061(3) 166(5)
O5 H5A O1 . 0.92(2) 1.93(2) 2.848(2) 172(5)
C3 H3 O3 3 0.93 2.52 3.450(2) 175

loop_
_geom_torsion_atom_site_label_1
_geom_torsion_atom_site_label_2
_geom_torsion_atom_site_label_3
_geom_torsion_atom_site_label_4
_geom_torsion_site_symmetry_1
_geom_torsion_site_symmetry_2
_geom_torsion_site_symmetry_3
_geom_torsion_site_symmetry_4
_geom_torsion
_geom_torsion_publ_flag
O1 C1 C2 C3 . . . . -179.13(18) ?
C2 C1 C2 C3 8_544 . . . 0.87(18) ?
O1 C1 C2 N1 . . . . -2.4(3) ?
C2 C1 C2 N1 8_544 . . . 177.6(3) ?
O2 N1 C2 C3 . . . . -155.8(3) ?
O3 N1 C2 C3 . . . . 23.8(3) ?
O2 N1 C2 C1 . . . . 27.2(3) ?
O3 N1 C2 C1 . . . . -153.3(2) ?
C1 C2 C3 C4 . . . . -1.7(3) ?
N1 C2 C3 C4 . . . . -178.59(19) ?
C2 C3 C4 C3 . . . 8_544 0.81(17) ?
C2 C3 C4 N2 . . . . -179.19(17) ?
O4 N2 C4 C3 . . . 8_544 178.42(19) ?
O4 N2 C4 C3 8_544 . . 8_544 -1.58(19) ?
O4 N2 C4 C3 . . . . -1.58(19) ?
O4 N2 C4 C3 8_544 . . . 178.42(19) ?
